data_1532278
loop_
_publ_author_name
'Welter, R.'
'Halich, K.'
'Malaman, B.'

_publ_section_title
;
 Neutron diffraction study of the Pr Ru1-x Fex Si and Nd Ru1-x Fex Si
 solid solutions. First example of canted ferromagnetic structure in the
 (Ce Fe Si)-type compounds
;
_journal_name_full 'Inorganica Chimica Acta'
_journal_page_first 428
_journal_page_last 434
_journal_volume 350
_journal_year 2003
_chemical_formula_sum 'Fe0.8 Pr Ru0.2 Si'
_chemical_name_systematic 'Pr (Ru0.2 Fe0.8) Si'
_space_group_IT_number 129
_symmetry_space_group_name_Hall '-P 4a 2a'
_symmetry_space_group_name_H-M 'P 4/n m m :2'
_cell_angle_alpha 90
_cell_angle_beta 90
_cell_angle_gamma 90
_cell_formula_units_Z 2
_cell_length_a 4.085
_cell_length_b 4.085
_cell_length_c 6.928
_cell_volume 115.609
_citation_journal_id_ASTM ICHAA3
_cod_data_source_file Welter_ICHAA3_2003_1817.cif
_cod_data_source_block Fe0.8Pr1Ru0.2Si1
_cod_original_cell_volume 115.6091
_cod_original_formula_sum 'Fe0.8 Pr1 Ru0.2 Si1'
_cod_database_code 1532278

loop_
_symmetry_equiv_pos_as_xyz
x,y,z
-y+1/2,x,z
-x+1/2,-y+1/2,z
y,-x+1/2,z
x+1/2,-y,-z
y+1/2,x+1/2,-z
-x,y+1/2,-z
-y,-x,-z
-x,-y,-z
y-1/2,-x,-z
x-1/2,y-1/2,-z
-y,x-1/2,-z
-x-1/2,y,z
-y-1/2,-x-1/2,z
x,-y-1/2,z
y,x,z

loop_
_atom_site_label
_atom_site_type_symbol
_atom_site_fract_x
_atom_site_fract_y
_atom_site_fract_z
_atom_site_occupancy
_atom_site_U_iso_or_equiv
Fe1 Fe 0.75 0.25 0 0.8 0.0
Pr1 Pr 0.25 0.25 0.681 1 0.0
Ru1 Ru 0.75 0.25 0 0.2 0.0
Si1 Si 0.25 0.25 0.182 1 0.0
